data_4504264
loop_
_publ_author_name
'Cheney, Miranda L.'
'McManus, Gregory J.'
'Perman, Jason A.'
'Wang, Zhenqiang'
'Zaworotko, Michael J.'

_publ_section_title
;
 The Role of Cocrystals in Solid-State Synthesis:&#x00A0;
 Cocrystal-Controlled Solid-State Synthesis of Imides
;
_journal_issue 4
_journal_name_full 'Crystal Growth &amp; Design'
_journal_page_first 616
_journal_paper_doi 10.1021/cg0701729
_journal_volume 7
_journal_year 2007
_chemical_formula_sum 'C30 H20.66667 N4.66667 O8.66667'
_chemical_formula_weight 585.18
_chemical_name_systematic
; 
 ? 
;
_space_group_IT_number 2
_symmetry_cell_setting triclinic
_symmetry_space_group_name_Hall '-P 1'
_symmetry_space_group_name_H-M 'P -1'
_atom_sites_solution_hydrogens geom
_atom_sites_solution_primary direct
_atom_sites_solution_secondary difmap
_audit_creation_method SHELXL-97
_cell_angle_alpha 90.911(3)
_cell_angle_beta 100.914(3)
_cell_angle_gamma 115.482(2)
_cell_formula_units_Z 3
_cell_length_a 11.405(2)
_cell_length_b 12.457(2)
_cell_length_c 15.885(3)
_cell_measurement_temperature 100(2)
_cell_volume 1988.3(6)
_computing_cell_refinement 'Bruker SMART'
_computing_data_collection 'Bruker SMART'
_computing_data_reduction 'Bruker SAINT'
_computing_molecular_graphics 'Bruker SHELXTL'
_computing_publication_material 'Bruker SHELXTL'
_computing_structure_refinement 'SHELXL-97 (Sheldrick, 1997)'
_computing_structure_solution 'SHELXS-97 (Sheldrick, 1990)'
_diffrn_ambient_temperature 100(2)
_diffrn_measured_fraction_theta_full 0.874
_diffrn_measured_fraction_theta_max 0.874
_diffrn_measurement_device_type 'CCD area detector'
_diffrn_measurement_method 'phi and omega scans'
_diffrn_radiation_monochromator graphite
_diffrn_radiation_source 'fine-focus sealed tube'
_diffrn_radiation_type MoK\a
_diffrn_radiation_wavelength 0.71073
_diffrn_reflns_av_R_equivalents 0.0820
_diffrn_reflns_av_sigmaI/netI 0.3156
_diffrn_reflns_limit_h_max 13
_diffrn_reflns_limit_h_min -8
_diffrn_reflns_limit_k_max 12
_diffrn_reflns_limit_k_min -14
_diffrn_reflns_limit_l_max 15
_diffrn_reflns_limit_l_min -18
_diffrn_reflns_number 7493
_diffrn_reflns_theta_full 25.03
_diffrn_reflns_theta_max 25.03
_diffrn_reflns_theta_min 1.31
_exptl_absorpt_coefficient_mu 0.110
_exptl_absorpt_correction_T_max 1.000
_exptl_absorpt_correction_T_min 0.077
_exptl_absorpt_correction_type SADABS
_exptl_crystal_colour colorless
_exptl_crystal_density_diffrn 1.466
_exptl_crystal_density_meas 0
_exptl_crystal_density_method 'not measured'
_exptl_crystal_description block
_exptl_crystal_F_000 908
_exptl_crystal_size_max 0.20
_exptl_crystal_size_mid 0.15
_exptl_crystal_size_min 0.10
_refine_diff_density_max 0.510
_refine_diff_density_min -0.600
_refine_diff_density_rms 0.129
_refine_ls_extinction_method none
_refine_ls_goodness_of_fit_ref 0.833
_refine_ls_hydrogen_treatment mixed
_refine_ls_matrix_type full
_refine_ls_number_parameters 591
_refine_ls_number_reflns 6138
_refine_ls_number_restraints 0
_refine_ls_restrained_S_all 0.833
_refine_ls_R_factor_all 0.2532
_refine_ls_R_factor_gt 0.1060
_refine_ls_shift/su_max 0.000
_refine_ls_shift/su_mean 0.000
_refine_ls_structure_factor_coef Fsqd
_refine_ls_weighting_details 'calc w=1/[\s^2^(Fo^2^)+(0.1931P)^2^+0.0000P] where P=(Fo^2^+2Fc^2^)/3'
_refine_ls_weighting_scheme calc
_refine_ls_wR_factor_gt 0.2653
_refine_ls_wR_factor_ref 0.3690
_reflns_number_gt 1689
_reflns_number_total 6138
_reflns_threshold_expression >2sigma(I)
_cod_data_source_file cg0701729si20070219_052838.cif
_cod_data_source_block mc3951f
_cod_depositor_comments
;
The following automatic conversions were performed:

'_symmetry_cell_setting' value 'Triclinic' changed to 'triclinic'
according to /home/saulius/struct/CIF-dictionaries/cif_core.dic
dictionary named 'cif_core.dic' version 2.4.1 from 2010-06-29.

Automatic conversion script
Id: cif_fix_values 1715 2011-07-08 13:25:40Z adriana 

2020-12-03
Z value and formula fixed to values more according to usual
chemical conventions.                 miguel
;
_cod_original_formula_sum 'C90 H62 N14 O26'
_cod_original_formula_weight 1755.54
_cod_original_formula_units_Z 1
_cod_original_cell_volume 1988.2(6)
_cod_original_sg_symbol_H-M P-1
_cod_database_code 4504264

loop_
_symmetry_equiv_pos_as_xyz
'x, y, z'
'-x, -y, -z'

loop_
_atom_site_label
_atom_site_type_symbol
_atom_site_fract_x
_atom_site_fract_y
_atom_site_fract_z
_atom_site_U_iso_or_equiv
_atom_site_adp_type
_atom_site_occupancy
_atom_site_symmetry_multiplicity
_atom_site_calc_flag
_atom_site_refinement_flags
O11 O -0.0733(8) 0.8056(6) 0.2133(4) 0.049(2) Uani 1 1 d .
O12 O 0.1625(8) 0.7547(7) 0.0290(5) 0.055(2) Uani 1 1 d .
O13 O 0.0398(12) 0.3149(9) 0.2690(6) 0.094(4) Uani 1 1 d .
O14 O 0.1844(9) 0.4488(7) 0.3735(6) 0.065(3) Uani 1 1 d .
N11 N 0.0460(9) 0.7828(7) 0.1215(5) 0.040(2) Uani 1 1 d .
N12 N 0.1047(11) 0.4166(9) 0.3032(7) 0.049(3) Uani 1 1 d .
C11 C 0.1067(11) 0.8070(9) 0.0499(7) 0.040(3) Uani 1 1 d .
C12 C 0.0835(11) 0.9018(9) -0.0013(6) 0.040(3) Uani 1 1 d .
C13 C 0.1386(12) 0.9318(8) -0.0709(6) 0.045(3) Uani 1 1 d .
H13 H 0.1915 0.8960 -0.0861 0.054 Uiso 1 1 calc R
C14 C 0.0111(12) 0.9574(8) 0.0249(6) 0.041(3) Uani 1 1 d .
C15 C -0.0477(11) 0.9262(8) 0.0972(6) 0.036(3) Uani 1 1 d .
C16 C -0.1164(12) 0.9824(9) 0.1211(7) 0.049(3) Uani 1 1 d .
H16 H -0.1502 0.9644 0.1721 0.059 Uiso 1 1 calc R
C17 C -0.0265(11) 0.8356(8) 0.1503(7) 0.039(3) Uani 1 1 d .
C18 C 0.0627(12) 0.6884(9) 0.1698(7) 0.039(3) Uani 1 1 d .
C19 C 0.1601(12) 0.7225(9) 0.2411(7) 0.043(3) Uani 1 1 d .
C20 C 0.1785(14) 0.6321(11) 0.2866(7) 0.058(4) Uani 1 1 d .
H20 H 0.2484 0.6508 0.3360 0.069 Uiso 1 1 calc R
C21 C 0.0898(13) 0.5159(10) 0.2555(7) 0.045(3) Uani 1 1 d .
C22 C -0.0112(14) 0.4816(10) 0.1846(7) 0.058(4) Uani 1 1 d .
H22 H -0.0686 0.3996 0.1657 0.070 Uiso 1 1 calc R
C23 C -0.0263(13) 0.5715(9) 0.1413(7) 0.051(3) Uani 1 1 d .
H23 H -0.0971 0.5529 0.0925 0.061 Uiso 1 1 calc R
C24 C 0.2549(11) 0.8507(9) 0.2739(7) 0.049(3) Uani 1 1 d .
H24A H 0.2921 0.8926 0.2266 0.074 Uiso 1 1 calc R
H24B H 0.3272 0.8533 0.3198 0.074 Uiso 1 1 calc R
H24C H 0.2073 0.8898 0.2968 0.074 Uiso 1 1 calc R
O31 O 0.6716(7) 0.3670(5) 1.0800(4) 0.0342(18) Uani 1 1 d .
O32 O 0.5121(8) 0.2156(5) 0.7983(4) 0.046(2) Uani 1 1 d .
O33 O 0.8211(11) 0.8107(7) 0.8274(5) 0.072(3) Uani 1 1 d .
O34 O 0.6374(10) 0.7980(7) 0.8586(6) 0.080(3) Uani 1 1 d .
N31 N 0.5850(8) 0.2906(6) 0.9396(5) 0.026(2) Uani 1 1 d .
N32 N 0.7233(13) 0.7612(9) 0.8539(5) 0.053(3) Uani 1 1 d .
C31 C 0.6171(11) 0.2799(8) 1.0280(6) 0.032(3) Uani 1 1 d .
C32 C 0.5744(10) 0.1555(7) 1.0519(6) 0.026(2) Uani 1 1 d .
C33 C 0.5958(11) 0.1378(8) 1.1377(6) 0.040(3) Uani 1 1 d .
H33 H 0.6331 0.2043 1.1808 0.048 Uiso 1 1 calc R
C34 C 0.5629(10) 0.0222(8) 1.1620(6) 0.031(3) Uani 1 1 d .
H34 H 0.5815 0.0108 1.2211 0.037 Uiso 1 1 calc R
C35 C 0.5176(9) 0.0581(7) 0.9886(6) 0.025(2) Uani 1 1 d .
C36 C 0.4962(12) 0.0745(9) 0.9002(6) 0.039(3) Uani 1 1 d .
C37 C 0.5287(10) 0.1939(8) 0.8730(6) 0.032(3) Uani 1 1 d .
C38 C 0.6158(14) 0.4088(10) 0.9161(6) 0.044(3) Uani 1 1 d .
C39 C 0.7464(14) 0.4821(10) 0.9115(6) 0.050(3) Uani 1 1 d .
H39 H 0.8120 0.4535 0.9234 0.060 Uiso 1 1 calc R
C40 C 0.7800(12) 0.5961(9) 0.8898(6) 0.040(3) Uani 1 1 d .
H40 H 0.8690 0.6481 0.8874 0.048 Uiso 1 1 calc R
C41 C 0.6813(15) 0.6331(10) 0.8716(6) 0.047(3) Uani 1 1 d .
C42 C 0.5533(13) 0.5625(9) 0.8750(6) 0.043(3) Uani 1 1 d .
H42 H 0.4893 0.5932 0.8641 0.052 Uiso 1 1 calc R
C43 C 0.5147(12) 0.4442(8) 0.8947(6) 0.036(3) Uani 1 1 d .
C44 C 0.3749(12) 0.3633(9) 0.8962(6) 0.051(3) Uani 1 1 d .
H44A H 0.3324 0.3104 0.8420 0.076 Uiso 1 1 calc R
H44B H 0.3270 0.4108 0.9030 0.076 Uiso 1 1 calc R
H44C H 0.3729 0.3152 0.9446 0.076 Uiso 1 1 calc R
O51 O 0.7369(8) 0.2085(6) 0.3181(4) 0.050(2) Uani 1 1 d .
O52 O 0.9527(8) 0.1641(6) 0.5738(4) 0.051(2) Uani 1 1 d .
O53 O 0.6548(9) -0.3558(6) 0.3143(5) 0.056(2) Uani 1 1 d .
O54 O 0.4851(10) -0.3624(7) 0.3643(5) 0.061(3) Uani 1 1 d .
N51 N 0.8608(8) 0.1912(7) 0.4421(5) 0.031(2) Uani 1 1 d .
N52 N 0.5896(12) -0.3138(8) 0.3456(6) 0.048(3) Uani 1 1 d .
C51 C 0.8179(10) 0.2578(8) 0.3838(6) 0.030(2) Uani 1 1 d .
C52 C 0.8800(9) 0.3863(7) 0.4105(6) 0.018(2) Uani 1 1 d .
C53 C 0.8438(12) 0.4589(9) 0.3562(6) 0.047(3) Uani 1 1 d .
H53 H 0.7761 0.4243 0.3052 0.056 Uiso 1 1 calc R
C54 C 0.9676(10) 0.4385(7) 0.4884(6) 0.030(3) Uani 1 1 d .
C55 C 1.0104(11) 0.3672(8) 0.5473(6) 0.032(3) Uani 1 1 d .
C56 C 1.0914(9) 0.4156(8) 0.6225(6) 0.028(2) Uani 1 1 d .
H56 H 1.1067 0.3655 0.6633 0.033 Uiso 1 1 calc R
C57 C 0.9408(10) 0.2354(8) 0.5236(6) 0.031(3) Uani 1 1 d .
C58 C 0.7943(14) 0.0607(11) 0.4169(6) 0.052(4) Uani 1 1 d .
C59 C 0.8677(11) 0.0063(10) 0.3882(6) 0.035(3) Uani 1 1 d .
C60 C 0.7911(13) -0.1216(9) 0.3625(6) 0.042(3) Uani 1 1 d .
H60 H 0.8288 -0.1648 0.3367 0.050 Uiso 1 1 calc R
C61 C 0.6677(13) -0.1779(10) 0.3753(6) 0.043(3) Uani 1 1 d .
C62 C 0.5957(11) -0.1258(10) 0.4067(6) 0.039(3) Uani 1 1 d .
H62 H 0.5058 -0.1702 0.4110 0.047 Uiso 1 1 calc R
C63 C 0.6704(15) 0.0025(10) 0.4322(6) 0.052(4) Uani 1 1 d .
H63 H 0.6327 0.0447 0.4592 0.063 Uiso 1 1 calc R
C64 C 1.0043(15) 0.0719(10) 0.3787(7) 0.070(4) Uani 1 1 d .
H64A H 1.0112 0.1370 0.3432 0.105 Uiso 1 1 calc R
H64B H 1.0308 0.0175 0.3509 0.105 Uiso 1 1 calc R
H64C H 1.0632 0.1052 0.4357 0.105 Uiso 1 1 calc R
O71 O 0.6503(10) 0.2461(7) 0.5017(5) 0.070(3) Uani 1 1 d .
N71 N 0.4927(12) 0.2813(8) 0.4112(6) 0.063(3) Uani 1 1 d .
C71 C 0.6009(14) 0.3144(11) 0.4745(8) 0.058(4) Uani 1 1 d .
H71 H 0.6429 0.3948 0.5004 0.070 Uiso 1 1 calc R
C72 C 0.4390(19) 0.3669(12) 0.3855(9) 0.118(7) Uani 1 1 d .
H72A H 0.4919 0.4427 0.4226 0.178 Uiso 1 1 calc R
H72B H 0.3463 0.3344 0.3915 0.178 Uiso 1 1 calc R
H72C H 0.4430 0.3807 0.3253 0.178 Uiso 1 1 calc R
C73 C 0.4181(15) 0.1594(10) 0.3681(7) 0.075(4) Uani 1 1 d .
H73A H 0.4737 0.1169 0.3788 0.113 Uiso 1 1 calc R
H73B H 0.3929 0.1618 0.3059 0.113 Uiso 1 1 calc R
H73C H 0.3378 0.1176 0.3908 0.113 Uiso 1 1 calc R

loop_
_atom_site_aniso_label
_atom_site_aniso_U_11
_atom_site_aniso_U_22
_atom_site_aniso_U_33
_atom_site_aniso_U_23
_atom_site_aniso_U_13
_atom_site_aniso_U_12
O11 0.077(6) 0.043(5) 0.039(4) 0.011(3) 0.015(4) 0.036(4)
O12 0.073(6) 0.061(5) 0.064(5) 0.029(4) 0.035(5) 0.052(5)
O13 0.182(12) 0.063(7) 0.073(6) 0.027(5) 0.043(7) 0.081(8)
O14 0.067(7) 0.080(6) 0.063(6) 0.042(5) 0.023(5) 0.043(5)
N11 0.062(7) 0.038(5) 0.039(5) 0.017(4) 0.022(5) 0.034(5)
N12 0.052(8) 0.049(7) 0.061(7) 0.025(6) 0.027(6) 0.029(6)
C11 0.043(8) 0.045(7) 0.047(7) 0.021(5) 0.020(6) 0.027(6)
C12 0.043(8) 0.045(7) 0.041(6) 0.015(5) 0.019(6) 0.024(6)
C13 0.070(9) 0.021(6) 0.054(7) 0.013(5) 0.030(7) 0.021(6)
C14 0.060(9) 0.024(6) 0.032(6) 0.006(4) -0.006(6) 0.018(6)
C15 0.052(8) 0.031(6) 0.029(6) 0.011(5) 0.007(6) 0.021(6)
C16 0.078(10) 0.054(8) 0.039(6) 0.017(6) 0.027(7) 0.045(7)
C17 0.051(8) 0.021(6) 0.043(7) 0.013(5) 0.018(6) 0.010(5)
C18 0.051(9) 0.035(7) 0.037(6) 0.020(5) 0.024(6) 0.019(6)
C19 0.051(9) 0.029(7) 0.039(7) 0.004(5) 0.018(7) 0.006(6)
C20 0.091(11) 0.064(9) 0.050(7) 0.028(7) 0.028(8) 0.057(9)
C21 0.070(10) 0.040(8) 0.045(7) 0.027(6) 0.031(7) 0.034(7)
C22 0.099(12) 0.038(7) 0.049(8) 0.024(6) 0.038(8) 0.032(8)
C23 0.084(10) 0.022(7) 0.051(7) 0.012(5) 0.018(7) 0.026(7)
C24 0.038(8) 0.068(8) 0.047(7) 0.000(6) -0.003(6) 0.033(7)
O31 0.040(5) 0.021(4) 0.038(4) 0.003(3) 0.006(4) 0.011(3)
O32 0.080(6) 0.022(4) 0.032(4) 0.003(3) 0.002(4) 0.024(4)
O33 0.121(9) 0.060(6) 0.068(6) 0.031(5) 0.053(6) 0.058(6)
O34 0.104(8) 0.050(6) 0.124(8) 0.043(5) 0.061(7) 0.053(6)
N31 0.029(5) 0.010(4) 0.031(5) 0.005(3) -0.009(4) 0.007(4)
N32 0.090(9) 0.069(8) 0.027(5) 0.015(5) 0.010(6) 0.060(7)
C31 0.039(7) 0.018(6) 0.033(6) -0.004(5) 0.001(5) 0.011(5)
C32 0.032(7) 0.014(5) 0.031(6) 0.001(4) 0.001(5) 0.010(5)
C33 0.069(9) 0.020(6) 0.032(6) -0.001(4) 0.000(6) 0.024(6)
C34 0.030(7) 0.024(6) 0.032(6) 0.002(5) 0.002(5) 0.009(5)
C35 0.022(6) 0.026(5) 0.030(5) 0.005(4) 0.000(5) 0.014(5)
C36 0.067(9) 0.038(7) 0.021(5) 0.005(5) -0.001(6) 0.035(6)
C37 0.043(8) 0.022(6) 0.035(6) 0.001(5) 0.002(6) 0.020(5)
C38 0.092(11) 0.048(8) 0.023(6) 0.019(5) 0.022(7) 0.054(8)
C39 0.104(12) 0.051(8) 0.028(6) 0.020(5) 0.027(7) 0.058(8)
C40 0.056(9) 0.041(7) 0.033(6) 0.015(5) 0.017(6) 0.027(6)
C41 0.100(11) 0.032(7) 0.028(6) 0.014(5) 0.020(7) 0.043(8)
C42 0.069(10) 0.041(7) 0.028(6) 0.006(5) 0.009(6) 0.032(7)
C43 0.075(9) 0.025(6) 0.018(5) 0.009(4) 0.018(6) 0.028(6)
C44 0.093(11) 0.048(7) 0.043(7) 0.026(5) 0.034(7) 0.051(8)
O51 0.068(6) 0.022(4) 0.032(4) 0.003(3) -0.017(4) 0.006(4)
O52 0.093(7) 0.034(4) 0.028(4) 0.002(3) -0.007(4) 0.039(4)
O53 0.084(7) 0.052(5) 0.055(5) 0.003(4) 0.015(5) 0.050(5)
O54 0.115(9) 0.054(6) 0.040(5) 0.009(4) 0.033(6) 0.055(6)
N51 0.043(6) 0.027(5) 0.031(5) 0.002(4) 0.000(5) 0.025(4)
N52 0.087(9) 0.047(7) 0.035(6) 0.016(4) 0.028(6) 0.047(6)
C51 0.022(7) 0.032(6) 0.035(6) 0.005(5) -0.006(5) 0.017(5)
C52 0.004(5) 0.019(5) 0.029(5) 0.005(4) 0.007(4) 0.001(4)
C53 0.088(10) 0.032(7) 0.019(5) -0.004(5) -0.017(6) 0.037(7)
C54 0.045(8) 0.017(5) 0.022(5) 0.003(4) 0.005(5) 0.008(5)
C55 0.048(8) 0.038(6) 0.025(5) 0.010(5) 0.010(6) 0.032(6)
C56 0.027(7) 0.022(6) 0.023(5) 0.003(4) -0.006(5) 0.006(5)
C57 0.032(7) 0.022(6) 0.037(6) 0.006(5) 0.003(6) 0.011(5)
C58 0.104(11) 0.085(10) 0.021(6) 0.022(6) 0.029(7) 0.084(9)
C59 0.034(7) 0.070(8) 0.027(6) 0.026(5) 0.020(5) 0.040(6)
C60 0.087(10) 0.024(6) 0.031(6) 0.001(5) 0.017(7) 0.038(6)
C61 0.083(10) 0.056(8) 0.021(6) 0.018(5) 0.029(6) 0.053(7)
C62 0.039(7) 0.063(8) 0.026(6) -0.003(5) -0.007(5) 0.038(6)
C63 0.126(12) 0.053(8) 0.017(5) 0.004(5) 0.027(7) 0.071(8)
C64 0.145(15) 0.051(8) 0.052(8) 0.016(6) 0.044(9) 0.069(9)
O71 0.102(8) 0.056(6) 0.074(6) 0.018(5) 0.032(6) 0.051(6)
N71 0.100(10) 0.048(7) 0.049(6) 0.008(5) 0.008(7) 0.044(7)
C71 0.082(12) 0.041(8) 0.050(8) 0.007(6) 0.022(8) 0.022(8)
C72 0.23(2) 0.082(11) 0.076(10) 0.013(8) -0.004(12) 0.115(14)
C73 0.114(13) 0.055(9) 0.063(8) -0.006(7) -0.008(9) 0.053(9)

loop_
_atom_type_symbol
_atom_type_description
_atom_type_scat_dispersion_real
_atom_type_scat_dispersion_imag
_atom_type_scat_source
C C 0.0033 0.0016 'International Tables Vol C Tables 4.2.6.8 and 6.1.1.4'
H H 0.0000 0.0000 'International Tables Vol C Tables 4.2.6.8 and 6.1.1.4'
N N 0.0061 0.0033 'International Tables Vol C Tables 4.2.6.8 and 6.1.1.4'
O O 0.0106 0.0060 'International Tables Vol C Tables 4.2.6.8 and 6.1.1.4'

loop_
_geom_angle_atom_site_label_1
_geom_angle_atom_site_label_2
_geom_angle_atom_site_label_3
_geom_angle
_geom_angle_site_symmetry_1
_geom_angle_site_symmetry_3
C17 N11 C11 128.1(8) . .
C17 N11 C18 117.6(8) . .
C11 N11 C18 114.3(8) . .
O13 N12 O14 126.5(10) . .
O13 N12 C21 117.8(11) . .
O14 N12 C21 115.7(10) . .
O12 C11 N11 123.1(9) . .
O12 C11 C12 123.4(9) . .
N11 C11 C12 113.4(9) . .
C13 C12 C14 121.5(10) . .
C13 C12 C11 117.8(9) . .
C14 C12 C11 120.7(9) . .
C12 C13 C16 119.2(10) . 2_575
C12 C14 C14 119.3(13) . 2_575
C12 C14 C15 122.1(9) . .
C14 C14 C15 118.6(13) 2_575 .
C16 C15 C14 120.6(9) . .
C16 C15 C17 119.9(9) . .
C14 C15 C17 119.4(9) . .
C15 C16 C13 120.7(10) . 2_575
O11 C17 N11 121.0(9) . .
O11 C17 C15 122.7(10) . .
N11 C17 C15 116.2(9) . .
C19 C18 C23 124.2(9) . .
C19 C18 N11 117.7(9) . .
C23 C18 N11 118.0(10) . .
C18 C19 C20 117.9(10) . .
C18 C19 C24 124.3(10) . .
C20 C19 C24 117.8(11) . .
C21 C20 C19 116.4(11) . .
C22 C21 C20 125.4(10) . .
C22 C21 N12 116.5(10) . .
C20 C21 N12 118.0(11) . .
C21 C22 C23 116.9(11) . .
C18 C23 C22 118.9(11) . .
C31 N31 C37 124.7(7) . .
C31 N31 C38 116.7(7) . .
C37 N31 C38 118.6(7) . .
O33 N32 O34 126.9(10) . .
O33 N32 C41 118.8(10) . .
O34 N32 C41 113.6(11) . .
O31 C31 N31 120.7(8) . .
O31 C31 C32 123.3(9) . .
N31 C31 C32 115.9(8) . .
C33 C32 C35 120.1(8) . .
C33 C32 C31 119.1(8) . .
C35 C32 C31 120.8(8) . .
C32 C33 C34 120.4(8) . .
C36 C34 C33 119.8(9) 2_657 .
C32 C35 C35 120.5(10) . 2_657
C32 C35 C36 120.9(8) . .
C35 C35 C36 118.6(10) 2_657 .
C34 C36 C35 120.6(9) 2_657 .
C34 C36 C37 118.6(8) 2_657 .
C35 C36 C37 120.7(8) . .
O32 C37 N31 118.5(8) . .
O32 C37 C36 124.9(8) . .
N31 C37 C36 116.6(8) . .
C39 C38 C43 122.4(10) . .
C39 C38 N31 117.8(10) . .
C43 C38 N31 119.7(11) . .
C40 C39 C38 119.6(11) . .
C39 C40 C41 118.2(12) . .
C42 C41 C40 123.0(10) . .
C42 C41 N32 120.1(11) . .
C40 C41 N32 116.7(12) . .
C41 C42 C43 120.3(11) . .
C38 C43 C42 116.4(11) . .
C38 C43 C44 121.8(9) . .
C42 C43 C44 121.8(11) . .
C57 N51 C51 125.4(8) . .
C57 N51 C58 119.2(7) . .
C51 N51 C58 114.6(8) . .
O54 N52 O53 130.3(10) . .
O54 N52 C61 115.7(9) . .
O53 N52 C61 113.4(10) . .
O51 C51 N51 120.3(9) . .
O51 C51 C52 125.1(9) . .
N51 C51 C52 114.5(8) . .
C54 C52 C53 118.4(8) . .
C54 C52 C51 123.3(8) . .
C53 C52 C51 118.2(8) . .
C52 C53 C56 119.5(9) . 2_766
C52 C54 C54 123.1(11) . 2_766
C52 C54 C55 120.8(8) . .
C54 C54 C55 115.7(11) 2_766 .
C56 C55 C54 121.2(9) . .
C56 C55 C57 122.0(8) . .
C54 C55 C57 116.1(8) . .
C55 C56 C53 121.0(9) . 2_766
O52 C57 N51 118.9(8) . .
O52 C57 C55 122.5(9) . .
N51 C57 C55 118.7(8) . .
C63 C58 C59 125.7(11) . .
C63 C58 N51 115.4(9) . .
C59 C58 N51 118.5(11) . .
C58 C59 C60 113.8(10) . .
C58 C59 C64 123.9(11) . .
C60 C59 C64 122.2(9) . .
C61 C60 C59 119.7(9) . .
C60 C61 C62 126.8(11) . .
C60 C61 N52 117.7(9) . .
C62 C61 N52 115.3(11) . .
C61 C62 C63 114.2(10) . .
C58 C63 C62 119.0(9) . .
C71 N71 C73 122.7(10) . .
C71 N71 C72 120.2(11) . .
C73 N71 C72 117.0(11) . .
O71 C71 N71 124.1(12) . .

loop_
_geom_bond_atom_site_label_1
_geom_bond_atom_site_label_2
_geom_bond_distance
_geom_bond_site_symmetry_2
O11 C17 1.213(11) .
O12 C11 1.172(11) .
O13 N12 1.212(11) .
O14 N12 1.233(11) .
N11 C17 1.388(12) .
N11 C11 1.411(12) .
N11 C18 1.474(12) .
N12 C21 1.515(13) .
C11 C12 1.530(14) .
C12 C13 1.353(12) .
C12 C14 1.396(14) .
C13 C16 1.424(13) 2_575
C14 C14 1.414(18) 2_575
C14 C15 1.414(13) .
C15 C16 1.350(13) .
C15 C17 1.495(13) .
C16 C13 1.424(13) 2_575
C18 C19 1.341(13) .
C18 C23 1.374(14) .
C19 C20 1.416(14) .
C19 C24 1.505(14) .
C20 C21 1.376(15) .
C21 C22 1.359(15) .
C22 C23 1.379(14) .
O31 C31 1.201(10) .
O32 C37 1.219(10) .
O33 N32 1.181(12) .
O34 N32 1.260(12) .
N31 C31 1.406(11) .
N31 C37 1.421(11) .
N31 C38 1.433(12) .
N32 C41 1.505(13) .
C31 C32 1.491(12) .
C32 C33 1.377(12) .
C32 C35 1.394(12) .
C33 C34 1.404(12) .
C34 C36 1.375(12) 2_657
C35 C35 1.400(16) 2_657
C35 C36 1.412(12) .
C36 C34 1.375(12) 2_657
C36 C37 1.463(12) .
C38 C39 1.390(16) .
C38 C43 1.390(15) .
C39 C40 1.371(13) .
C40 C41 1.374(15) .
C41 C42 1.354(16) .
C42 C43 1.404(13) .
C43 C44 1.480(15) .
O51 C51 1.202(10) .
O52 C57 1.237(10) .
O53 N52 1.240(11) .
O54 N52 1.181(11) .
N51 C57 1.381(11) .
N51 C51 1.409(11) .
N51 C58 1.477(13) .
N52 C61 1.549(14) .
C51 C52 1.461(12) .
C52 C54 1.379(12) .
C52 C53 1.394(12) .
C53 C56 1.414(12) 2_766
C54 C54 1.390(17) 2_766
C54 C55 1.459(12) .
C55 C56 1.314(12) .
C55 C57 1.487(13) .
C56 C53 1.414(12) 2_766
C58 C63 1.356(17) .
C58 C59 1.410(13) .
C59 C60 1.455(14) .
C59 C64 1.455(16) .
C60 C61 1.333(15) .
C61 C62 1.395(13) .
C62 C63 1.457(14) .
O71 C71 1.249(14) .
N71 C71 1.335(14) .
N71 C73 1.461(14) .
N71 C72 1.469(15) .

loop_
_geom_torsion_atom_site_label_1
_geom_torsion_atom_site_label_2
_geom_torsion_atom_site_label_3
_geom_torsion_atom_site_label_4
_geom_torsion
_geom_torsion_site_symmetry_1
_geom_torsion_site_symmetry_4
C17 N11 C11 O12 -177.5(11) . .
C18 N11 C11 O12 2.0(16) . .
C17 N11 C11 C12 -1.7(15) . .
C18 N11 C11 C12 177.7(9) . .
O12 C11 C12 C13 -4.7(17) . .
N11 C11 C12 C13 179.6(9) . .
O12 C11 C12 C14 177.2(11) . .
N11 C11 C12 C14 1.4(15) . .
C14 C12 C13 C16 -3.3(16) . 2_575
C11 C12 C13 C16 178.5(10) . 2_575
C13 C12 C14 C14 3(2) . 2_575
C11 C12 C14 C14 -178.6(11) . 2_575
C13 C12 C14 C15 179.5(10) . .
C11 C12 C14 C15 -2.4(16) . .
C12 C14 C15 C16 179.6(11) . .
C14 C14 C15 C16 -4.2(18) 2_575 .
C12 C14 C15 C17 3.3(15) . .
C14 C14 C15 C17 179.5(12) 2_575 .
C14 C15 C16 C13 4.3(17) . 2_575
C17 C15 C16 C13 -179.4(10) . 2_575
C11 N11 C17 O11 180.0(10) . .
C18 N11 C17 O11 0.6(15) . .
C11 N11 C17 C15 2.6(15) . .
C18 N11 C17 C15 -176.8(9) . .
C16 C15 C17 O11 3.1(16) . .
C14 C15 C17 O11 179.4(10) . .
C16 C15 C17 N11 -179.5(10) . .
C14 C15 C17 N11 -3.2(14) . .
C17 N11 C18 C19 -82.7(12) . .
C11 N11 C18 C19 97.8(11) . .
C17 N11 C18 C23 94.2(11) . .
C11 N11 C18 C23 -85.3(12) . .
C23 C18 C19 C20 4.8(16) . .
N11 C18 C19 C20 -178.6(9) . .
C23 C18 C19 C24 -178.0(10) . .
N11 C18 C19 C24 -1.3(15) . .
C18 C19 C20 C21 -3.0(15) . .
C24 C19 C20 C21 179.6(9) . .
C19 C20 C21 C22 1.3(17) . .
C19 C20 C21 N12 -179.0(9) . .
O13 N12 C21 C22 10.5(14) . .
O14 N12 C21 C22 -170.5(10) . .
O13 N12 C21 C20 -169.3(10) . .
O14 N12 C21 C20 9.7(14) . .
C20 C21 C22 C23 -0.9(17) . .
N12 C21 C22 C23 179.3(9) . .
C19 C18 C23 C22 -4.5(17) . .
N11 C18 C23 C22 178.9(9) . .
C21 C22 C23 C18 2.3(16) . .
C37 N31 C31 O31 175.6(9) . .
C38 N31 C31 O31 -2.4(15) . .
C37 N31 C31 C32 -6.8(15) . .
C38 N31 C31 C32 175.2(9) . .
O31 C31 C32 C33 1.1(17) . .
N31 C31 C32 C33 -176.4(10) . .
O31 C31 C32 C35 -176.8(10) . .
N31 C31 C32 C35 5.7(14) . .
C35 C32 C33 C34 1.2(17) . .
C31 C32 C33 C34 -176.7(9) . .
C32 C33 C34 C36 -2.8(17) . 2_657
C33 C32 C35 C35 -0.3(18) . 2_657
C31 C32 C35 C35 177.6(11) . 2_657
C33 C32 C35 C36 -179.3(10) . .
C31 C32 C35 C36 -1.4(16) . .
C32 C35 C36 C34 -178.4(10) . 2_657
C35 C35 C36 C34 2.6(19) 2_657 2_657
C32 C35 C36 C37 -2.3(17) . .
C35 C35 C36 C37 178.7(11) 2_657 .
C31 N31 C37 O32 -176.1(10) . .
C38 N31 C37 O32 1.9(15) . .
C31 N31 C37 C36 3.3(15) . .
C38 N31 C37 C36 -178.7(10) . .
C34 C36 C37 O32 -3.0(18) 2_657 .
C35 C36 C37 O32 -179.2(11) . .
C34 C36 C37 N31 177.7(9) 2_657 .
C35 C36 C37 N31 1.5(16) . .
C31 N31 C38 C39 80.3(12) . .
C37 N31 C38 C39 -97.9(12) . .
C31 N31 C38 C43 -103.0(11) . .
C37 N31 C38 C43 78.9(12) . .
C43 C38 C39 C40 3.7(15) . .
N31 C38 C39 C40 -179.6(8) . .
C38 C39 C40 C41 -1.2(15) . .
C39 C40 C41 C42 0.6(16) . .
C39 C40 C41 N32 176.0(8) . .
O33 N32 C41 C42 -158.9(10) . .
O34 N32 C41 C42 11.9(14) . .
O33 N32 C41 C40 25.6(14) . .
O34 N32 C41 C40 -163.6(9) . .
C40 C41 C42 C43 -2.4(16) . .
N32 C41 C42 C43 -177.7(8) . .
C39 C38 C43 C42 -5.3(14) . .
N31 C38 C43 C42 178.1(8) . .
C39 C38 C43 C44 177.3(9) . .
N31 C38 C43 C44 0.7(14) . .
C41 C42 C43 C38 4.6(14) . .
C41 C42 C43 C44 -178.0(9) . .
C57 N51 C51 O51 -172.0(10) . .
C58 N51 C51 O51 -2.6(13) . .
C57 N51 C51 C52 8.4(13) . .
C58 N51 C51 C52 177.7(8) . .
O51 C51 C52 C54 176.7(10) . .
N51 C51 C52 C54 -3.7(13) . .
O51 C51 C52 C53 -0.1(15) . .
N51 C51 C52 C53 179.5(9) . .
C54 C52 C53 C56 7.2(15) . 2_766
C51 C52 C53 C56 -175.8(9) . 2_766
C53 C52 C54 C54 -7.1(17) . 2_766
C51 C52 C54 C54 176.1(12) . 2_766
C53 C52 C54 C55 -179.1(9) . .
C51 C52 C54 C55 4.2(14) . .
C52 C54 C55 C56 -178.4(9) . .
C54 C54 C55 C56 9.1(16) 2_766 .
C52 C54 C55 C57 -8.0(13) . .
C54 C54 C55 C57 179.5(10) 2_766 .
C54 C55 C56 C53 -10.0(15) . 2_766
C57 C55 C56 C53 -179.8(10) . 2_766
C51 N51 C57 O52 167.6(10) . .
C58 N51 C57 O52 -1.3(14) . .
C51 N51 C57 C55 -12.9(14) . .
C58 N51 C57 C55 178.2(9) . .
C56 C55 C57 O52 1.7(16) . .
C54 C55 C57 O52 -168.6(9) . .
C56 C55 C57 N51 -177.8(9) . .
C54 C55 C57 N51 11.9(13) . .
C57 N51 C58 C63 91.8(11) . .
C51 N51 C58 C63 -78.2(11) . .
C57 N51 C58 C59 -81.8(11) . .
C51 N51 C58 C59 108.1(10) . .
C63 C58 C59 C60 9.0(15) . .
N51 C58 C59 C60 -178.1(8) . .
C63 C58 C59 C64 -175.2(10) . .
N51 C58 C59 C64 -2.4(15) . .
C58 C59 C60 C61 -6.5(13) . .
C64 C59 C60 C61 177.7(10) . .
C59 C60 C61 C62 4.8(16) . .
C59 C60 C61 N52 179.1(8) . .
O54 N52 C61 C60 174.1(10) . .
O53 N52 C61 C60 1.7(13) . .
O54 N52 C61 C62 -10.9(13) . .
O53 N52 C61 C62 176.8(8) . .
C60 C61 C62 C63 -4.1(15) . .
N52 C61 C62 C63 -178.6(8) . .
C59 C58 C63 C62 -9.0(16) . .
N51 C58 C63 C62 177.9(8) . .
C61 C62 C63 C58 5.7(13) . .
C73 N71 C71 O71 1.6(18) . .
C72 N71 C71 O71 177.9(12) . .
